data_7241895
loop_
_publ_author_name
'Li, Zihan'
'Xu, Mengjie'
'Liu, Haodong'
'Wen, Qingshi'
'Fu, Jinqiu'
'Zhuang, Wei'
'Yang, Pengpeng'
'Wu, Jinglan'
'Ying, Hanjie'

_publ_section_title
;
 Monohydrate and anhydrate of nylon 5I monomer
 1,5-pentanediamine--isophthalate
;
_journal_issue 73
_journal_name_full 'RSC Advances'
_journal_page_first 44774
_journal_page_last 44784
_journal_paper_doi 10.1039/D0RA08767J
_journal_volume 10
_journal_year 2020
_chemical_formula_sum 'C13 H20 N2 O4'
_chemical_formula_weight 268.31
_chemical_melting_point 509.05
_chemical_name_common 1,5-diaminopentane-Isophthalate
_chemical_name_systematic 1,5-pentanediamine-Isophthalate
_chemical_properties_physical Moisture-sensitive,Heat-sensitive
_space_group_IT_number 14
_space_group_name_Hall '-P 2yn'
_space_group_name_H-M_alt 'P 1 21/n 1'
_symmetry_cell_setting monoclinic
_symmetry_space_group_name_H-M 'P 1 21/n 1'
_atom_sites_solution_hydrogens geom
_atom_sites_solution_primary direct
_atom_sites_solution_secondary difmap
_audit_creation_method SHELXL-97
_audit_update_record
;
2019-11-30 deposited with the CCDC.	2020-11-11 downloaded from the CCDC.
;
_cell_angle_alpha 90.00
_cell_angle_beta 103.974(4)
_cell_angle_gamma 90.00
_cell_formula_units_Z 8
_cell_length_a 13.4758(12)
_cell_length_b 11.6629(11)
_cell_length_c 18.8817(16)
_cell_measurement_reflns_used 1461
_cell_measurement_temperature 298(2)
_cell_measurement_theta_max 27.742
_cell_measurement_theta_min 2.752
_cell_volume 2879.8(4)
_computing_cell_refinement 'Bruker SMART'
_computing_data_collection 'Bruker SMART'
_computing_data_reduction 'Bruker SAINT'
_computing_molecular_graphics 'Bruker SHELXTL'
_computing_publication_material 'Bruker SHELXTL'
_computing_structure_refinement 'SHELXL-97 (Sheldrick, 1997)'
_computing_structure_solution 'SHELXS-97 (Sheldrick, 1990)'
_diffrn_ambient_temperature 298(2)
_diffrn_measured_fraction_theta_full 0.998
_diffrn_measured_fraction_theta_max 0.998
_diffrn_measurement_device_type 'CCD area detector'
_diffrn_measurement_method 'phi and omega scans'
_diffrn_radiation_monochromator graphite
_diffrn_radiation_source 'fine-focus sealed tube'
_diffrn_radiation_type MoK\a
_diffrn_radiation_wavelength 0.71073
_diffrn_reflns_av_R_equivalents 0.0881
_diffrn_reflns_av_sigmaI/netI 0.0950
_diffrn_reflns_limit_h_max 16
_diffrn_reflns_limit_h_min -16
_diffrn_reflns_limit_k_max 13
_diffrn_reflns_limit_k_min -11
_diffrn_reflns_limit_l_max 21
_diffrn_reflns_limit_l_min -22
_diffrn_reflns_number 14270
_diffrn_reflns_theta_full 25.02
_diffrn_reflns_theta_max 25.02
_diffrn_reflns_theta_min 2.34
_exptl_absorpt_coefficient_mu 0.092
_exptl_absorpt_correction_T_max 0.9909
_exptl_absorpt_correction_T_min 0.9668
_exptl_absorpt_correction_type multi-scan
_exptl_absorpt_process_details sadabs
_exptl_crystal_colour white/transparent
_exptl_crystal_density_diffrn 1.238
_exptl_crystal_density_meas 0
_exptl_crystal_density_method 'not measured'
_exptl_crystal_description rod
_exptl_crystal_F_000 1152
_exptl_crystal_recrystallization_method 'Reaction Crystallization/Anti-solvent Crystallization'
_exptl_crystal_size_max 0.37
_exptl_crystal_size_mid 0.30
_exptl_crystal_size_min 0.10
_refine_diff_density_max 0.226
_refine_diff_density_min -0.201
_refine_diff_density_rms 0.054
_refine_ls_extinction_method none
_refine_ls_goodness_of_fit_ref 1.030
_refine_ls_hydrogen_treatment mixed
_refine_ls_matrix_type full
_refine_ls_number_parameters 347
_refine_ls_number_reflns 5066
_refine_ls_number_restraints 0
_refine_ls_restrained_S_all 1.030
_refine_ls_R_factor_all 0.1237
_refine_ls_R_factor_gt 0.0646
_refine_ls_shift/su_max 0.000
_refine_ls_shift/su_mean 0.000
_refine_ls_structure_factor_coef Fsqd
_refine_ls_weighting_details 'calc w=1/[\s^2^(Fo^2^)+(0.0263P)^2^+0.0000P] where P=(Fo^2^+2Fc^2^)/3'
_refine_ls_weighting_scheme calc
_refine_ls_wR_factor_gt 0.1173
_refine_ls_wR_factor_ref 0.1324
_reflns_number_gt 2581
_reflns_number_total 5066
_reflns_threshold_expression >2sigma(I)
_cod_data_source_file d0ra08767j2.cif
_cod_data_source_block 191125d
_cod_depositor_comments
;
The following automatic conversions were performed:

data item '_symmetry_cell_setting' value 'Monoclinic' was changed to
'monoclinic' in accordance with the
/home/data/users/saulius/crontab/automatic-downloads/rss-feeds/RSC/lib/dictionaries/cif_core.dic
dictionary named 'cif_core.dic' version 2.4.2 last updated on
2011-04-26.

Automatic conversion script
Id: cif_fix_values 7556 2019-12-06 15:28:31Z antanas 
;
_cod_original_sg_symbol_H-M P2(1)/n
_cod_database_code 7241895

loop_
_symmetry_equiv_pos_as_xyz
'x, y, z'
'-x+1/2, y+1/2, -z+1/2'
'-x, -y, -z'
'x-1/2, -y-1/2, z-1/2'

loop_
_atom_site_label
_atom_site_type_symbol
_atom_site_fract_x
_atom_site_fract_y
_atom_site_fract_z
_atom_site_U_iso_or_equiv
_atom_site_adp_type
_atom_site_occupancy
_atom_site_symmetry_multiplicity
_atom_site_calc_flag
_atom_site_refinement_flags
_atom_site_disorder_assembly
_atom_site_disorder_group
N1 N 0.14026(17) -0.1579(2) 0.37970(12) 0.0490(7) Uani 1 1 d . . .
H1A H 0.1460 -0.1245 0.4229 0.073 Uiso 1 1 calc R . .
H1B H 0.1936 -0.2038 0.3818 0.073 Uiso 1 1 calc R . .
H1C H 0.0829 -0.1988 0.3683 0.073 Uiso 1 1 calc R . .
N2 N -0.04493(18) 0.3446(2) 0.47262(12) 0.0516(7) Uani 1 1 d . . .
H2A H -0.0450 0.4017 0.4414 0.077 Uiso 1 1 calc R . .
H2B H -0.0315 0.3721 0.5179 0.077 Uiso 1 1 calc R . .
H2C H -0.1060 0.3109 0.4623 0.077 Uiso 1 1 calc R . .
N3 N 0.41883(18) 0.6386(2) 0.58139(13) 0.0502(7) Uani 1 1 d . . .
H3A H 0.4267 0.6158 0.5381 0.075 Uiso 1 1 calc R . .
H3B H 0.4734 0.6786 0.6042 0.075 Uiso 1 1 calc R . .
H3C H 0.3633 0.6823 0.5752 0.075 Uiso 1 1 calc R . .
N4 N 0.49482(18) 0.1540(2) 0.53715(12) 0.0482(7) Uani 1 1 d . . .
H4A H 0.5512 0.1940 0.5561 0.072 Uiso 1 1 calc R . .
H4B H 0.4931 0.1361 0.4911 0.072 Uiso 1 1 calc R . .
H4C H 0.4948 0.0901 0.5629 0.072 Uiso 1 1 calc R . .
O1 O 0.40507(15) 0.55983(18) 0.43799(10) 0.0585(7) Uani 1 1 d . . .
O2 O 0.32755(15) 0.72617(19) 0.39856(11) 0.0572(6) Uani 1 1 d . . .
O3 O 0.08042(17) 0.72892(18) 0.15456(11) 0.0637(7) Uani 1 1 d . . .
O4 O 0.01636(15) 0.56442(17) 0.10160(10) 0.0546(6) Uani 1 1 d . . .
O5 O 0.47055(16) 0.95424(18) 0.89605(10) 0.0584(7) Uani 1 1 d . . .
O6 O 0.46263(16) 0.78876(19) 0.83468(11) 0.0584(6) Uani 1 1 d . . .
O7 O 0.24002(15) 0.76155(18) 0.57657(11) 0.0537(6) Uani 1 1 d . . .
O8 O 0.1785(2) 0.9251(2) 0.52242(12) 0.0957(10) Uani 1 1 d . . .
C1 C 0.3363(2) 0.6174(3) 0.39549(16) 0.0453(8) Uani 1 1 d . . .
C2 C 0.0705(2) 0.6218(3) 0.15450(16) 0.0418(8) Uani 1 1 d . . .
C3 C 0.2580(2) 0.5538(3) 0.33730(15) 0.0382(7) Uani 1 1 d . . .
C4 C 0.1997(2) 0.6128(2) 0.27644(15) 0.0379(7) Uani 1 1 d . . .
H4 H 0.2092 0.6912 0.2724 0.045 Uiso 1 1 calc R . .
C5 C 0.1278(2) 0.5563(2) 0.22195(14) 0.0361(7) Uani 1 1 d . . .
C6 C 0.1135(2) 0.4387(3) 0.23003(15) 0.0462(8) Uani 1 1 d . . .
H6 H 0.0646 0.3999 0.1950 0.055 Uiso 1 1 calc R . .
C7 C 0.1711(2) 0.3789(3) 0.28939(16) 0.0498(9) Uani 1 1 d . . .
H7 H 0.1615 0.3005 0.2936 0.060 Uiso 1 1 calc R . .
C8 C 0.2428(2) 0.4361(3) 0.34210(16) 0.0487(9) Uani 1 1 d . . .
H8 H 0.2816 0.3954 0.3815 0.058 Uiso 1 1 calc R . .
C9 C 0.4381(2) 0.8922(3) 0.83897(16) 0.0423(8) Uani 1 1 d . . .
C10 C 0.2266(2) 0.8694(3) 0.57672(17) 0.0504(9) Uani 1 1 d . . .
C11 C 0.3647(2) 0.9468(2) 0.77390(14) 0.0372(7) Uani 1 1 d . . .
C12 C 0.3336(2) 0.8878(2) 0.70760(15) 0.0391(8) Uani 1 1 d . . .
H12 H 0.3606 0.8155 0.7031 0.047 Uiso 1 1 calc R . .
C13 C 0.2630(2) 0.9349(3) 0.64788(14) 0.0386(8) Uani 1 1 d . . .
C14 C 0.2217(2) 1.0429(3) 0.65504(16) 0.0452(8) Uani 1 1 d . . .
H14 H 0.1744 1.0750 0.6159 0.054 Uiso 1 1 calc R . .
C15 C 0.2510(2) 1.1028(3) 0.72073(16) 0.0462(8) Uani 1 1 d . . .
H15 H 0.2229 1.1744 0.7255 0.055 Uiso 1 1 calc R . .
C16 C 0.3219(2) 1.0554(3) 0.77889(15) 0.0436(8) Uani 1 1 d . . .
H16 H 0.3417 1.0965 0.8222 0.052 Uiso 1 1 calc R . .
C17 C 0.1374(3) -0.0675(3) 0.32247(17) 0.0563(9) Uani 1 1 d . . .
H17A H 0.1203 -0.1035 0.2747 0.068 Uiso 1 1 calc R . .
H17B H 0.2051 -0.0342 0.3294 0.068 Uiso 1 1 calc R . .
C18 C 0.0611(2) 0.0276(3) 0.32399(16) 0.0569(9) Uani 1 1 d . . .
H18A H -0.0050 -0.0066 0.3226 0.068 Uiso 1 1 calc R . .
H18B H 0.0540 0.0740 0.2805 0.068 Uiso 1 1 calc R . .
C19 C 0.0908(3) 0.1053(3) 0.39089(17) 0.0646(11) Uani 1 1 d . . .
H19A H 0.1567 0.1398 0.3921 0.077 Uiso 1 1 calc R . .
H19B H 0.0984 0.0587 0.4344 0.077 Uiso 1 1 calc R . .
C20 C 0.0134(2) 0.2007(3) 0.39269(16) 0.0546(9) Uani 1 1 d . . .
H20A H 0.0161 0.2571 0.3554 0.066 Uiso 1 1 calc R . .
H20B H -0.0550 0.1686 0.3818 0.066 Uiso 1 1 calc R . .
C21 C 0.0353(3) 0.2586(3) 0.46633(17) 0.0629(10) Uani 1 1 d . . .
H21A H 0.0397 0.2008 0.5039 0.075 Uiso 1 1 calc R . .
H21B H 0.1010 0.2969 0.4749 0.075 Uiso 1 1 calc R . .
C22 C 0.4073(2) 0.5366(3) 0.62600(16) 0.0507(9) Uani 1 1 d . . .
H22A H 0.3943 0.5615 0.6719 0.061 Uiso 1 1 calc R . .
H22B H 0.4703 0.4928 0.6367 0.061 Uiso 1 1 calc R . .
C23 C 0.3196(2) 0.4606(3) 0.58590(17) 0.0540(9) Uani 1 1 d . . .
H23A H 0.3257 0.4491 0.5363 0.065 Uiso 1 1 calc R . .
H23B H 0.2554 0.5000 0.5836 0.065 Uiso 1 1 calc R . .
C24 C 0.3165(2) 0.3432(3) 0.62199(19) 0.0598(10) Uani 1 1 d . . .
H24A H 0.2524 0.3059 0.5991 0.072 Uiso 1 1 calc R . .
H24B H 0.3173 0.3550 0.6730 0.072 Uiso 1 1 calc R . .
C25 C 0.4052(2) 0.2621(3) 0.61752(16) 0.0505(9) Uani 1 1 d . . .
H25A H 0.4696 0.3006 0.6379 0.061 Uiso 1 1 calc R . .
H25B H 0.4021 0.1946 0.6469 0.061 Uiso 1 1 calc R . .
C26 C 0.4026(2) 0.2247(3) 0.53958(17) 0.0585(10) Uani 1 1 d . . .
H26A H 0.3412 0.1801 0.5204 0.070 Uiso 1 1 calc R . .
H26B H 0.4003 0.2919 0.5090 0.070 Uiso 1 1 calc R . .

loop_
_atom_site_aniso_label
_atom_site_aniso_U_11
_atom_site_aniso_U_22
_atom_site_aniso_U_33
_atom_site_aniso_U_23
_atom_site_aniso_U_13
_atom_site_aniso_U_12
N1 0.0542(16) 0.0455(17) 0.0423(17) -0.0067(13) 0.0021(14) 0.0004(14)
N2 0.0697(18) 0.0443(17) 0.0318(15) -0.0020(12) -0.0057(14) -0.0001(15)
N3 0.0557(16) 0.0448(17) 0.0443(17) -0.0036(13) 0.0007(14) -0.0043(14)
N4 0.0597(16) 0.0458(17) 0.0316(15) -0.0024(12) -0.0038(13) 0.0024(14)
O1 0.0602(14) 0.0688(16) 0.0356(14) 0.0008(11) -0.0098(11) 0.0119(13)
O2 0.0570(14) 0.0523(16) 0.0527(15) -0.0084(11) -0.0054(12) 0.0030(13)
O3 0.0796(16) 0.0371(14) 0.0569(16) 0.0088(11) -0.0178(13) -0.0013(13)
O4 0.0716(15) 0.0507(15) 0.0310(12) -0.0018(10) -0.0080(11) -0.0049(12)
O5 0.0790(16) 0.0528(15) 0.0304(13) -0.0013(11) -0.0119(11) -0.0007(13)
O6 0.0677(15) 0.0458(15) 0.0499(15) 0.0031(11) -0.0086(12) 0.0137(13)
O7 0.0636(14) 0.0421(14) 0.0478(14) -0.0111(11) -0.0016(11) 0.0061(12)
O8 0.163(3) 0.0701(18) 0.0322(14) -0.0036(12) -0.0194(16) 0.0379(18)
C1 0.0466(19) 0.057(2) 0.031(2) 0.0009(16) 0.0063(16) 0.0029(19)
C2 0.0427(18) 0.047(2) 0.0323(19) 0.0009(16) 0.0025(16) 0.0022(17)
C3 0.0406(17) 0.042(2) 0.0283(17) -0.0010(14) 0.0009(14) 0.0045(16)
C4 0.0408(17) 0.0363(18) 0.0326(18) -0.0023(14) 0.0010(15) 0.0013(15)
C5 0.0427(17) 0.0358(18) 0.0276(17) -0.0016(14) 0.0040(14) -0.0001(16)
C6 0.0507(19) 0.050(2) 0.0316(19) -0.0038(15) -0.0018(15) -0.0061(18)
C7 0.064(2) 0.038(2) 0.044(2) 0.0067(16) 0.0052(18) -0.0036(18)
C8 0.058(2) 0.049(2) 0.0336(19) 0.0087(16) 0.0007(16) 0.0127(18)
C9 0.0454(19) 0.047(2) 0.0309(19) 0.0049(16) 0.0024(16) -0.0054(18)
C10 0.058(2) 0.056(2) 0.030(2) -0.0018(17) -0.0050(17) 0.0058(19)
C11 0.0415(17) 0.0391(19) 0.0273(17) 0.0042(14) 0.0007(14) -0.0025(16)
C12 0.0462(18) 0.0353(18) 0.0345(19) 0.0010(14) 0.0076(15) -0.0020(15)
C13 0.0463(18) 0.041(2) 0.0248(17) 0.0005(14) 0.0021(15) -0.0031(16)
C14 0.0528(19) 0.043(2) 0.0336(19) 0.0070(15) -0.0011(16) 0.0036(17)
C15 0.060(2) 0.0350(19) 0.040(2) -0.0019(15) 0.0061(17) 0.0055(17)
C16 0.0573(19) 0.042(2) 0.0274(18) -0.0024(14) 0.0013(15) -0.0026(17)
C17 0.073(2) 0.053(2) 0.045(2) 0.0020(17) 0.0168(18) 0.002(2)
C18 0.070(2) 0.055(2) 0.045(2) 0.0015(17) 0.0107(18) 0.007(2)
C19 0.083(3) 0.055(2) 0.049(2) 0.0012(18) 0.001(2) 0.015(2)
C20 0.060(2) 0.054(2) 0.044(2) -0.0030(16) 0.0030(18) 0.0059(19)
C21 0.075(2) 0.054(2) 0.050(2) -0.0030(18) -0.003(2) 0.015(2)
C22 0.061(2) 0.044(2) 0.046(2) 0.0039(16) 0.0102(17) 0.0047(18)
C23 0.055(2) 0.046(2) 0.059(2) 0.0051(17) 0.0105(18) 0.0070(18)
C24 0.058(2) 0.056(2) 0.069(3) 0.0071(18) 0.0230(19) 0.0084(19)
C25 0.058(2) 0.046(2) 0.047(2) 0.0075(16) 0.0110(18) 0.0034(18)
C26 0.056(2) 0.060(2) 0.052(2) -0.0027(18) -0.0002(19) 0.0097(19)

loop_
_atom_type_symbol
_atom_type_description
_atom_type_scat_dispersion_real
_atom_type_scat_dispersion_imag
_atom_type_scat_source
C C 0.0033 0.0016 'International Tables Vol C Tables 4.2.6.8 and 6.1.1.4'
H H 0.0000 0.0000 'International Tables Vol C Tables 4.2.6.8 and 6.1.1.4'
N N 0.0061 0.0033 'International Tables Vol C Tables 4.2.6.8 and 6.1.1.4'
O O 0.0106 0.0060 'International Tables Vol C Tables 4.2.6.8 and 6.1.1.4'

loop_
_geom_angle_atom_site_label_1
_geom_angle_atom_site_label_2
_geom_angle_atom_site_label_3
_geom_angle
_geom_angle_site_symmetry_1
_geom_angle_site_symmetry_3
_geom_angle_publ_flag
C17 N1 H1A 109.5 . . ?
C17 N1 H1B 109.5 . . ?
H1A N1 H1B 109.5 . . ?
C17 N1 H1C 109.5 . . ?
H1A N1 H1C 109.5 . . ?
H1B N1 H1C 109.5 . . ?
C21 N2 H2A 109.5 . . ?
C21 N2 H2B 109.5 . . ?
H2A N2 H2B 109.5 . . ?
C21 N2 H2C 109.5 . . ?
H2A N2 H2C 109.5 . . ?
H2B N2 H2C 109.5 . . ?
C22 N3 H3A 109.5 . . ?
C22 N3 H3B 109.5 . . ?
H3A N3 H3B 109.5 . . ?
C22 N3 H3C 109.5 . . ?
H3A N3 H3C 109.5 . . ?
H3B N3 H3C 109.5 . . ?
C26 N4 H4A 109.5 . . ?
C26 N4 H4B 109.5 . . ?
H4A N4 H4B 109.5 . . ?
C26 N4 H4C 109.5 . . ?
H4A N4 H4C 109.5 . . ?
H4B N4 H4C 109.5 . . ?
O1 C1 O2 124.1(3) . . ?
O1 C1 C3 118.4(3) . . ?
O2 C1 C3 117.5(3) . . ?
O3 C2 O4 124.3(3) . . ?
O3 C2 C5 117.7(3) . . ?
O4 C2 C5 118.0(3) . . ?
C8 C3 C4 118.2(3) . . ?
C8 C3 C1 121.4(3) . . ?
C4 C3 C1 120.4(3) . . ?
C5 C4 C3 121.6(3) . . ?
C5 C4 H4 119.2 . . ?
C3 C4 H4 119.2 . . ?
C4 C5 C6 118.1(3) . . ?
C4 C5 C2 120.0(3) . . ?
C6 C5 C2 121.8(2) . . ?
C7 C6 C5 121.0(3) . . ?
C7 C6 H6 119.5 . . ?
C5 C6 H6 119.5 . . ?
C8 C7 C6 119.9(3) . . ?
C8 C7 H7 120.1 . . ?
C6 C7 H7 120.1 . . ?
C7 C8 C3 121.1(3) . . ?
C7 C8 H8 119.4 . . ?
C3 C8 H8 119.4 . . ?
O6 C9 O5 123.6(3) . . ?
O6 C9 C11 118.7(3) . . ?
O5 C9 C11 117.8(3) . . ?
O8 C10 O7 123.8(3) . . ?
O8 C10 C13 117.1(3) . . ?
O7 C10 C13 118.9(3) . . ?
C12 C11 C16 117.6(2) . . ?
C12 C11 C9 120.9(3) . . ?
C16 C11 C9 121.4(3) . . ?
C13 C12 C11 121.7(3) . . ?
C13 C12 H12 119.2 . . ?
C11 C12 H12 119.2 . . ?
C14 C13 C12 119.0(3) . . ?
C14 C13 C10 119.2(3) . . ?
C12 C13 C10 121.8(3) . . ?
C15 C14 C13 120.2(3) . . ?
C15 C14 H14 119.9 . . ?
C13 C14 H14 119.9 . . ?
C16 C15 C14 119.9(3) . . ?
C16 C15 H15 120.1 . . ?
C14 C15 H15 120.1 . . ?
C15 C16 C11 121.5(3) . . ?
C15 C16 H16 119.2 . . ?
C11 C16 H16 119.2 . . ?
N1 C17 C18 113.5(3) . . ?
N1 C17 H17A 108.9 . . ?
C18 C17 H17A 108.9 . . ?
N1 C17 H17B 108.9 . . ?
C18 C17 H17B 108.9 . . ?
H17A C17 H17B 107.7 . . ?
C17 C18 C19 114.0(3) . . ?
C17 C18 H18A 108.8 . . ?
C19 C18 H18A 108.8 . . ?
C17 C18 H18B 108.8 . . ?
C19 C18 H18B 108.8 . . ?
H18A C18 H18B 107.7 . . ?
C18 C19 C20 114.0(3) . . ?
C18 C19 H19A 108.8 . . ?
C20 C19 H19A 108.8 . . ?
C18 C19 H19B 108.8 . . ?
C20 C19 H19B 108.8 . . ?
H19A C19 H19B 107.7 . . ?
C21 C20 C19 111.3(2) . . ?
C21 C20 H20A 109.4 . . ?
C19 C20 H20A 109.4 . . ?
C21 C20 H20B 109.4 . . ?
C19 C20 H20B 109.4 . . ?
H20A C20 H20B 108.0 . . ?
N2 C21 C20 112.8(2) . . ?
N2 C21 H21A 109.0 . . ?
C20 C21 H21A 109.0 . . ?
N2 C21 H21B 109.0 . . ?
C20 C21 H21B 109.0 . . ?
H21A C21 H21B 107.8 . . ?
N3 C22 C23 111.0(2) . . ?
N3 C22 H22A 109.4 . . ?
C23 C22 H22A 109.4 . . ?
N3 C22 H22B 109.4 . . ?
C23 C22 H22B 109.4 . . ?
H22A C22 H22B 108.0 . . ?
C22 C23 C24 113.5(3) . . ?
C22 C23 H23A 108.9 . . ?
C24 C23 H23A 108.9 . . ?
C22 C23 H23B 108.9 . . ?
C24 C23 H23B 108.9 . . ?
H23A C23 H23B 107.7 . . ?
C23 C24 C25 114.7(3) . . ?
C23 C24 H24A 108.6 . . ?
C25 C24 H24A 108.6 . . ?
C23 C24 H24B 108.6 . . ?
C25 C24 H24B 108.6 . . ?
H24A C24 H24B 107.6 . . ?
C26 C25 C24 113.0(2) . . ?
C26 C25 H25A 109.0 . . ?
C24 C25 H25A 109.0 . . ?
C26 C25 H25B 109.0 . . ?
C24 C25 H25B 109.0 . . ?
H25A C25 H25B 107.8 . . ?
N4 C26 C25 111.1(2) . . ?
N4 C26 H26A 109.4 . . ?
C25 C26 H26A 109.4 . . ?
N4 C26 H26B 109.4 . . ?
C25 C26 H26B 109.4 . . ?
H26A C26 H26B 108.0 . . ?

loop_
_geom_bond_atom_site_label_1
_geom_bond_atom_site_label_2
_geom_bond_distance
_geom_bond_site_symmetry_2
_geom_bond_publ_flag
N1 C17 1.503(3) . ?
N1 H1A 0.8900 . ?
N1 H1B 0.8900 . ?
N1 H1C 0.8900 . ?
N2 C21 1.499(4) . ?
N2 H2A 0.8900 . ?
N2 H2B 0.8900 . ?
N2 H2C 0.8900 . ?
N3 C22 1.487(3) . ?
N3 H3A 0.8900 . ?
N3 H3B 0.8900 . ?
N3 H3C 0.8900 . ?
N4 C26 1.501(3) . ?
N4 H4A 0.8900 . ?
N4 H4B 0.8900 . ?
N4 H4C 0.8900 . ?
O1 C1 1.263(3) . ?
O2 C1 1.277(3) . ?
O3 C2 1.257(3) . ?
O4 C2 1.275(3) . ?
O5 C9 1.284(3) . ?
O6 C9 1.258(3) . ?
O7 C10 1.271(3) . ?
O8 C10 1.254(3) . ?
C1 C3 1.520(4) . ?
C2 C5 1.525(4) . ?
C3 C8 1.395(4) . ?
C3 C4 1.405(3) . ?
C4 C5 1.396(3) . ?
C4 H4 0.9300 . ?
C5 C6 1.399(4) . ?
C6 C7 1.387(4) . ?
C6 H6 0.9300 . ?
C7 C8 1.379(4) . ?
C7 H7 0.9300 . ?
C8 H8 0.9300 . ?
C9 C11 1.519(4) . ?
C10 C13 1.520(4) . ?
C11 C12 1.401(4) . ?
C11 C16 1.404(4) . ?
C12 C13 1.400(3) . ?
C12 H12 0.9300 . ?
C13 C14 1.397(4) . ?
C14 C15 1.395(4) . ?
C14 H14 0.9300 . ?
C15 C16 1.385(3) . ?
C15 H15 0.9300 . ?
C16 H16 0.9300 . ?
C17 C18 1.517(4) . ?
C17 H17A 0.9700 . ?
C17 H17B 0.9700 . ?
C18 C19 1.528(4) . ?
C18 H18A 0.9700 . ?
C18 H18B 0.9700 . ?
C19 C20 1.532(4) . ?
C19 H19A 0.9700 . ?
C19 H19B 0.9700 . ?
C20 C21 1.509(4) . ?
C20 H20A 0.9700 . ?
C20 H20B 0.9700 . ?
C21 H21A 0.9700 . ?
C21 H21B 0.9700 . ?
C22 C23 1.524(4) . ?
C22 H22A 0.9700 . ?
C22 H22B 0.9700 . ?
C23 C24 1.535(4) . ?
C23 H23A 0.9700 . ?
C23 H23B 0.9700 . ?
C24 C25 1.542(4) . ?
C24 H24A 0.9700 . ?
C24 H24B 0.9700 . ?
C25 C26 1.527(4) . ?
C25 H25A 0.9700 . ?
C25 H25B 0.9700 . ?
C26 H26A 0.9700 . ?
C26 H26B 0.9700 . ?

loop_
_geom_torsion_atom_site_label_1
_geom_torsion_atom_site_label_2
_geom_torsion_atom_site_label_3
_geom_torsion_atom_site_label_4
_geom_torsion
_geom_torsion_site_symmetry_1
_geom_torsion_site_symmetry_2
_geom_torsion_site_symmetry_3
_geom_torsion_site_symmetry_4
_geom_torsion_publ_flag
O1 C1 C3 C8 17.8(4) . . . . ?
O2 C1 C3 C8 -161.6(3) . . . . ?
O1 C1 C3 C4 -161.3(3) . . . . ?
O2 C1 C3 C4 19.3(4) . . . . ?
C8 C3 C4 C5 0.3(4) . . . . ?
C1 C3 C4 C5 179.5(3) . . . . ?
C3 C4 C5 C6 1.2(4) . . . . ?
C3 C4 C5 C2 -176.4(3) . . . . ?
O3 C2 C5 C4 -9.0(4) . . . . ?
O4 C2 C5 C4 170.5(3) . . . . ?
O3 C2 C5 C6 173.4(3) . . . . ?
O4 C2 C5 C6 -7.1(4) . . . . ?
C4 C5 C6 C7 -1.9(5) . . . . ?
C2 C5 C6 C7 175.7(3) . . . . ?
C5 C6 C7 C8 1.0(5) . . . . ?
C6 C7 C8 C3 0.6(5) . . . . ?
C4 C3 C8 C7 -1.2(5) . . . . ?
C1 C3 C8 C7 179.6(3) . . . . ?
O6 C9 C11 C12 -7.0(4) . . . . ?
O5 C9 C11 C12 174.0(3) . . . . ?
O6 C9 C11 C16 170.0(3) . . . . ?
O5 C9 C11 C16 -8.9(4) . . . . ?
C16 C11 C12 C13 0.4(4) . . . . ?
C9 C11 C12 C13 177.6(3) . . . . ?
C11 C12 C13 C14 -0.8(4) . . . . ?
C11 C12 C13 C10 -177.9(3) . . . . ?
O8 C10 C13 C14 15.5(5) . . . . ?
O7 C10 C13 C14 -159.8(3) . . . . ?
O8 C10 C13 C12 -167.4(3) . . . . ?
O7 C10 C13 C12 17.3(5) . . . . ?
C12 C13 C14 C15 0.4(4) . . . . ?
C10 C13 C14 C15 177.6(3) . . . . ?
C13 C14 C15 C16 0.5(5) . . . . ?
C14 C15 C16 C11 -0.9(5) . . . . ?
C12 C11 C16 C15 0.5(4) . . . . ?
C9 C11 C16 C15 -176.7(3) . . . . ?
N1 C17 C18 C19 69.3(4) . . . . ?
C17 C18 C19 C20 -179.6(3) . . . . ?
C18 C19 C20 C21 168.3(3) . . . . ?
C19 C20 C21 N2 -174.3(3) . . . . ?
N3 C22 C23 C24 168.9(3) . . . . ?
C22 C23 C24 C25 -68.7(4) . . . . ?
C23 C24 C25 C26 -66.1(4) . . . . ?
C24 C25 C26 N4 175.3(3) . . . . ?
